data_7703568
loop_
_publ_author_name
'Liu, Chao'
'Yang, Xin-Xue'
'Niu, Shuai'
'Yi, Xiao-Yi'
'Pan, Qing-Jiang'

_publ_section_title
;
 Occurrence of polyoxouranium motifs in uranyl organic networks
 constructed by using silicon-centered carboxylate linkers: structures,
 spectroscopy and computation.
;
_journal_issue 13
_journal_name_full 'Dalton transactions (Cambridge, England : 2003)'
_journal_page_first 4155
_journal_page_last 4163
_journal_paper_doi 10.1039/d0dt00379d
_journal_volume 49
_journal_year 2020
_chemical_formula_moiety 'C96 H38 O92 Si3 U12, (C15 H12 N2)5'
_chemical_formula_sum 'C171 H98 N10 O92 Si3 U12'
_chemical_formula_weight 6705.22
_space_group_crystal_system monoclinic
_space_group_IT_number 15
_space_group_name_Hall '-C 2yc'
_space_group_name_H-M_alt 'C 1 2/c 1'
_atom_sites_solution_hydrogens geom
_atom_sites_solution_primary dual
_audit_block_doi 10.5517/ccdc.csd.cc23bmgk
_audit_creation_date 2020-02-19
_audit_creation_method
;
Olex2 1.2
(compiled 2018.05.29 svn.r3508 for OlexSys, GUI svn.r5506)
;
_audit_update_record
;
2020-02-19 deposited with the CCDC.	2020-02-21 downloaded from the CCDC.
;
_cell_angle_alpha 90
_cell_angle_beta 100.5790(10)
_cell_angle_gamma 90
_cell_formula_units_Z 4
_cell_length_a 27.1551(16)
_cell_length_b 20.3001(12)
_cell_length_c 50.380(3)
_cell_measurement_reflns_used 6890
_cell_measurement_temperature 150
_cell_measurement_theta_max 21.661
_cell_measurement_theta_min 2.180
_cell_volume 27300(3)
_computing_cell_refinement 'SAINT v8.34A (Bruker, 2013)'
_computing_data_collection 'SAINT v8.34A (Bruker, 2013)'
_computing_data_reduction 'SAINT v8.34A (Bruker, 2013)'
_computing_molecular_graphics 'Olex2 (Dolomanov et al., 2009)'
_computing_publication_material 'Olex2 (Dolomanov et al., 2009)'
_computing_structure_refinement 'ShelXL (Sheldrick, 2015)'
_computing_structure_solution 'ShelXT (Sheldrick, 2015)'
_diffrn_ambient_temperature 150
_diffrn_measured_fraction_theta_full 0.996
_diffrn_measured_fraction_theta_max 0.996
_diffrn_measurement_device_type 'CCD area detector'
_diffrn_measurement_method 'phi and omega scans'
_diffrn_radiation_type MoK\a
_diffrn_radiation_wavelength 0.71073
_diffrn_reflns_av_R_equivalents 0.0840
_diffrn_reflns_av_unetI/netI 0.0980
_diffrn_reflns_Laue_measured_fraction_full 0.996
_diffrn_reflns_Laue_measured_fraction_max 0.996
_diffrn_reflns_limit_h_max 32
_diffrn_reflns_limit_h_min -32
_diffrn_reflns_limit_k_max 12
_diffrn_reflns_limit_k_min -24
_diffrn_reflns_limit_l_max 55
_diffrn_reflns_limit_l_min -59
_diffrn_reflns_number 75639
_diffrn_reflns_point_group_measured_fraction_full 0.996
_diffrn_reflns_point_group_measured_fraction_max 0.996
_diffrn_reflns_theta_full 24.999
_diffrn_reflns_theta_max 24.999
_diffrn_reflns_theta_min 0.822
_exptl_absorpt_coefficient_mu 7.176
_exptl_absorpt_correction_T_max 0.7453
_exptl_absorpt_correction_T_min 0.5798
_exptl_absorpt_correction_type multi-scan
_exptl_absorpt_process_details
'SADABS-2012/1 (Bruker,2012) was used for absorption correction. wR2(int) was 0.0859 before and 0.0581 after correction. The Ratio of minimum to maximum transmission is 0.7779. The \l/2 correction factor is 0.0015.'
_exptl_crystal_colour colourless
_exptl_crystal_colour_primary colourless
_exptl_crystal_density_diffrn 1.631
_exptl_crystal_description block
_exptl_crystal_F_000 12304
_exptl_crystal_size_max 0.5
_exptl_crystal_size_mid 0.4
_exptl_crystal_size_min 0.3
_platon_squeeze_details
;
TITL 1         C 1 2/c 1    R = 0.13
CELL   27.1551   20.3001   50.3800     90.00    100.58     90.00
SPGR C2/c
# Solvent Accessible Volume =     16156
# Electrons Found in S.A.V. =      6099
# Note: Atoms in Void as Cxxx and Qxxx all others
Q101 0.232 0.499 0.221 !       6.14 eA-3
C102 0.658 0.503 0.066 !       4.83 eA-3
C103 0.353 0.489 0.402 !       4.81 eA-3
C104 0.056 0.487 0.147 !       4.76 eA-3
Q105 0.268 0.106 0.282 !       4.66 eA-3
C106 0.975 0.436 0.192 !       4.55 eA-3
C107 0.110 0.502 0.106 !       4.54 eA-3
Q108 0.154 0.032 0.026 !       4.54 eA-3
C109 0.209 0.249 0.377 !       4.43 eA-3
C110 0.897 0.463 0.353 !       4.43 eA-3
C111 0.265 0.158 0.233 !       4.42 eA-3
C112 0.389 0.451 0.329 !       4.39 eA-3
C113 0.672 0.482 0.146 !       4.37 eA-3
C114 0.437 0.454 0.327 !       4.32 eA-3
C115 0.846 0.280 0.154 !       4.22 eA-3
C116 0.683 0.498 0.121 !       4.19 eA-3
C117 0.369 0.011 0.418 !       4.15 eA-3
C118 0.203 0.018 0.554 !       4.15 eA-3
Q119 0.079 0.049 0.389 !       4.06 eA-3
Q120 0.532 0.436 0.465 !       4.03 eA-3
C121 0.026 0.465 0.171 !       4.01 eA-3
C122 0.947 0.487 0.896 !       4.01 eA-3
C123 0.678 0.224 0.156 !       4.01 eA-3
C124 0.322 0.213 0.344 !       4.00 eA-3
C125 0.501 0.250 0.424 !       3.94 eA-3
C126 0.850 0.066 0.806 !       3.92 eA-3
C127 0.147 0.300 0.428 !       3.91 eA-3
Q128 0.406 0.436 0.104 !       3.87 eA-3
C129 0.805 0.364 0.748 !       3.85 eA-3
Q130 0.811 0.468 0.714 !       3.81 eA-3
C131 0.867 0.484 0.371 !       3.76 eA-3
C132 0.188 0.283 0.358 !       3.74 eA-3
Q133 0.852 0.405 0.124 !       3.74 eA-3
C134 0.593 0.449 0.120 !       3.73 eA-3
C135 0.311 0.500 0.470 !       3.70 eA-3
C136 0.744 0.251 0.097 !       3.68 eA-3
C137 0.334 0.188 0.253 !       3.67 eA-3
C138 0.625 0.468 0.149 !       3.65 eA-3
C139 0.579 0.204 0.997 !       3.56 eA-3
C140 0.376 0.233 0.364 !       3.55 eA-3
C141 0.041 0.203 0.515 !       3.53 eA-3
Q142 0.141 0.017 0.721 !       3.50 eA-3
C143 0.618 0.253 0.032 !       3.45 eA-3
C144 0.460 0.094 0.481 !       3.45 eA-3
C145 0.761 0.199 0.195 !       3.39 eA-3
Q146 0.319 0.405 0.069 !       3.37 eA-3
C147 0.460 0.013 0.809 !       3.37 eA-3
C148 0.031 0.503 0.120 !       3.37 eA-3
C149 0.445 0.448 0.299 !       3.36 eA-3
C150 0.186 0.187 0.568 !       3.34 eA-3
C151 0.165 0.278 0.449 !       3.31 eA-3
C152 0.305 0.204 0.437 !       3.31 eA-3
C153 0.696 0.159 0.153 !       3.30 eA-3
Q154 0.439 0.318 0.046 !       3.28 eA-3
C155 0.390 0.201 0.484 !       3.26 eA-3
C156 0.664 0.251 0.058 !       3.26 eA-3
C157 0.111 0.296 0.409 !       3.26 eA-3
C158 0.376 0.392 0.280 !       3.25 eA-3
Q159 0.264 0.466 0.141 !       3.24 eA-3
C160 0.538 0.254 0.093 !       3.20 eA-3
C161 0.913 0.236 0.083 !       3.16 eA-3
Q162 0.604 0.082 0.948 !       3.16 eA-3
C163 0.537 0.231 0.102 !       3.16 eA-3
C164 0.954 0.237 0.002 !       3.15 eA-3
C165 0.312 0.032 0.457 !       3.15 eA-3
C166 0.401 0.468 0.396 !       3.13 eA-3
C167 0.868 0.032 0.454 !       3.11 eA-3
C168 0.264 0.203 0.230 !       3.10 eA-3
Q169 0.071 0.453 0.530 !       3.08 eA-3
C170 0.585 0.433 0.221 !       3.05 eA-3
C171 0.476 0.314 0.075 !       3.05 eA-3
C172 0.310 0.265 0.328 !       3.04 eA-3
C173 0.889 0.187 0.059 !       3.04 eA-3
C174 0.259 0.235 0.310 !       3.03 eA-3
C175 0.637 0.278 0.854 !       3.01 eA-3
C176 0.280 0.201 0.410 !       3.01 eA-3
Q177 0.390 0.047 0.039 !       2.99 eA-3
C178 0.986 0.436 0.165 !       2.98 eA-3
C179 0.640 0.436 0.205 !       2.97 eA-3
C180 0.711 0.015 0.065 !       2.97 eA-3
C181 1.001 0.437 0.214 !       2.96 eA-3
C182 0.085 0.203 0.529 !       2.94 eA-3
C183 0.524 0.285 0.409 !       2.94 eA-3
Q184 0.482 0.327 0.451 !       2.92 eA-3
C185 0.328 0.013 0.418 !       2.92 eA-3
C186 0.500 0.469 0.251 !       2.91 eA-3
C187 0.897 0.283 0.078 !       2.90 eA-3
C188 0.289 0.309 0.392 !       2.88 eA-3
C189 0.698 0.256 0.960 !       2.86 eA-3
C190 0.802 0.244 0.040 !       2.86 eA-3
C191 0.470 0.255 0.281 !       2.85 eA-3
C192 0.435 0.204 0.406 !       2.84 eA-3
C193 0.174 0.200 0.377 !       2.78 eA-3
C194 0.674 0.700 0.377 !       2.78 eA-3
C195 0.124 0.302 0.720 !       2.77 eA-3
Q196 0.070 0.027 0.376 !       2.75 eA-3
Q197 0.976 0.173 0.565 !       2.71 eA-3
C198 0.310 0.234 0.245 !       2.71 eA-3
C199 0.087 0.217 0.644 !       2.70 eA-3
;
_refine_diff_density_max 2.495
_refine_diff_density_min -3.730
_refine_diff_density_rms 0.253
_refine_ls_extinction_method none
_refine_ls_goodness_of_fit_ref 1.077
_refine_ls_hydrogen_treatment constr
_refine_ls_matrix_type full
_refine_ls_number_parameters 1044
_refine_ls_number_reflns 23927
_refine_ls_number_restraints 370
_refine_ls_restrained_S_all 1.077
_refine_ls_R_factor_all 0.1199
_refine_ls_R_factor_gt 0.0890
_refine_ls_shift/su_max 0.001
_refine_ls_shift/su_mean 0.000
_refine_ls_structure_factor_coef Fsqd
_refine_ls_weighting_details 'w=1/[\s^2^(Fo^2^)+(0.0517P)^2^+2199.0215P] where P=(Fo^2^+2Fc^2^)/3'
_refine_ls_weighting_scheme calc
_refine_ls_wR_factor_gt 0.2008
_refine_ls_wR_factor_ref 0.2140
_reflns_Friedel_coverage 0.000
_reflns_number_gt 16166
_reflns_number_total 23927
_reflns_threshold_expression 'I > 2\s(I)'
_cod_data_source_file d0dt00379d2.cif
_cod_data_source_block 2
_cod_depositor_comments 'Adding full bibliography for 7703568--7703571.cif.'
_cod_database_code 7703568
_shelx_shelxl_version_number 2018/3
_shelx_space_group_comment
;
The symmetry employed for this shelxl refinement is uniquely defined
by the following loop, which should always be used as a source of
symmetry information in preference to the above space-group names.
They are only intended as comments.
;
_shelx_estimated_absorpt_t_max 0.222
_shelx_estimated_absorpt_t_min 0.124
_olex2_refinement_description
;
1. Fixed Uiso
 At 1.2 times of:
  All C(H) groups
 At 1.5 times of:
  All O(H) groups
2. Uiso/Uaniso restraints and constraints
Uanis(O22) \\sim Ueq, Uanis(C2) \\sim Ueq, Uanis(C4) \\sim Ueq, Uanis(C20)
\\sim Ueq, Uanis(C27) \\sim Ueq, Uanis(C38) \\sim Ueq, Uanis(C39) \\sim Ueq,
Uanis(C42) \\sim Ueq, Uanis(C44) \\sim Ueq, Uanis(O6) \\sim Ueq, Uanis(O10)
\\sim Ueq, Uanis(O42) \\sim Ueq, Uanis(O44) \\sim Ueq, Uanis(C12) \\sim Ueq,
Uanis(C45) \\sim Ueq, Uanis(O13) \\sim Ueq, Uanis(O16) \\sim Ueq, Uanis(O19)
\\sim Ueq, Uanis(O24) \\sim Ueq, Uanis(O28) \\sim Ueq, Uanis(O31) \\sim Ueq,
Uanis(C7) \\sim Ueq, Uanis(C17) \\sim Ueq, Uanis(C3) \\sim Ueq, Uanis(C22)
\\sim Ueq: with sigma of 0.01 and sigma for terminal atoms of 0.02
Uanis(C41) \\sim Ueq, Uanis(C23) \\sim Ueq, Uanis(O7) \\sim Ueq, Uanis(O20)
\\sim Ueq, Uanis(O24) \\sim Ueq, Uanis(O1A) \\sim Ueq, Uanis(O22A) \\sim Ueq:
with sigma of 0.005 and sigma for terminal atoms of 0.01
Uanis(O20) \\sim Ueq, Uanis(O20A) \\sim Ueq, Uanis(O1) \\sim Ueq, Uanis(O1A)
\\sim Ueq, Uanis(O21) \\sim Ueq, Uanis(O22) \\sim Ueq, Uanis(O22A) \\sim Ueq,
Uanis(O26) \\sim Ueq, Uanis(O26A) \\sim Ueq, Uanis(O23) \\sim Ueq, Uanis(O23A)
\\sim Ueq, Uanis(O24) \\sim Ueq, Uanis(O24A) \\sim Ueq, Uanis(O27) \\sim Ueq,
Uanis(O27A) \\sim Ueq, Uanis(O28) \\sim Ueq, Uanis(O28A) \\sim Ueq, Uanis(O25)
\\sim Ueq, Uanis(O25A) \\sim Ueq, Uanis(O29) \\sim Ueq, Uanis(O29A) \\sim Ueq,
Uanis(O30) \\sim Ueq, Uanis(O30A) \\sim Ueq: with sigma of 0.01 and sigma for
terminal atoms of 0.02
3. Rigid body (RIGU) restrains
 U2', U2, O1, O20, O21, O22, O1A, O20A, O22A, U1, U1', O25, O28, O25A, O28A,
 O26, O26A
 with sigma for 1-2 distances of 0.004 and sigma for 1-3 distances of 0.004
4. Others
 Sof(U2')=Sof(U1')=Sof(O25A)=Sof(O24A)=Sof(O23A)=Sof(O1A)=Sof(O20A)=Sof(O22A)=
 Sof(O26A)=Sof(O27A)=Sof(O28A)=Sof(O29A)=Sof(O30A)=1-FVAR(1)
 Sof(U1)=Sof(U2)=Sof(O1)=Sof(O20)=Sof(O22)=Sof(O23)=Sof(O24)=Sof(O25)=Sof(O26)=
 Sof(O27)=Sof(O28)=Sof(O29)=Sof(O30)=FVAR(1)
 Sof(U3'A)=1-FVAR(2)
 Sof(U3')=FVAR(2)
5.a Aromatic/amide H refined with riding coordinates:
 C3(H3), C8(H8), C9(H9), C15(H15), C16(H16), C18(H18), C20(H20), C22(H22),
 C24(H24), C25(H25), C30(H30), C32(H32), C34(H34), C38(H38), C40(H40), C42(H42),
  C44(H44), C46(H46)
5.b Idealised tetrahedral OH refined as rotating group:
 O41(H41)
;
_platon_squeeze_void_probe_radius 1.20
_olex2_submission_special_instructions 'No special instructions were received'

loop_
_space_group_symop_operation_xyz
'x, y, z'
'-x, y, -z+1/2'
'x+1/2, y+1/2, z'
'-x+1/2, y+1/2, -z+1/2'
'-x, -y, -z'
'x, -y, z-1/2'
'-x+1/2, -y+1/2, -z'
'x+1/2, -y+1/2, z-1/2'

loop_
_atom_site_label
_atom_site_type_symbol
_atom_site_fract_x
_atom_site_fract_y
_atom_site_fract_z
_atom_site_U_iso_or_equiv
_atom_site_adp_type
_atom_site_occupancy
_atom_site_site_symmetry_order
_atom_site_calc_flag
_atom_site_refinement_flags_posn
_atom_site_refinement_flags_adp
_atom_site_refinement_flags_occupancy
_atom_site_disorder_assembly
_atom_site_disorder_group
U2' U -0.1608(4) 1.4497(9) 0.20947(18) 0.112(3) Uani 0.41(2) 1 d . U . A 2
U1 U -0.1525(3) 1.4870(3) 0.12512(15) 0.0330(8) Uani 0.59(2) 1 d . U . A 1
U1' U -0.1482(5) 1.5053(8) 0.1263(2) 0.055(2) Uani 0.41(2) 1 d . U . A 2
U2 U -0.1632(2) 1.4340(2) 0.20893(9) 0.0440(12) Uani 0.59(2) 1 d . U . A 1
U3' U -0.2282(4) 1.4466(5) 0.28205(18) 0.0258(14) Uani 0.61(7) 1 d . . . A 1
U4 U 0.07924(3) 1.00591(4) 0.38804(2) 0.0386(2) Uani 1 1 d . . . . .
U5 U 0.53468(3) 0.49967(4) 0.46868(2) 0.0454(2) Uani 1 1 d . . . . .
U6 U 0.09987(3) 0.51330(4) 0.45043(2) 0.0341(2) Uani 1 1 d . . . . .
Si0A Si 0.000000 1.1835(3) 0.250000 0.0226(14) Uani 1 2 d S T P . .
Si1 Si 0.34134(15) 0.7619(2) 0.42052(9) 0.0211(10) Uani 1 1 d . . . . .
O1 O -0.1133(11) 1.3497(14) 0.1973(6) 0.037(6) Uani 0.59(2) 1 d . U . A 1
O2 O 0.5749(6) 0.5597(8) 0.4834(3) 0.066(5) Uani 1 1 d . . . . .
O3 O 0.4924(7) 0.4300(9) 0.4535(3) 0.080(5) Uani 1 1 d . . . . .
O4 O 0.4705(4) 0.5411(7) 0.4879(2) 0.043(4) Uani 1 1 d . . . . .
O5 O 0.5969(5) 0.4267(8) 0.4808(2) 0.054(4) Uani 1 1 d . . . . .
O6 O 0.5761(5) 0.4912(7) 0.4330(2) 0.049(4) Uani 1 1 d . U . . .
O7 O 0.0391(6) 0.9390(6) 0.3796(3) 0.056(4) Uani 1 1 d . U . . .
O8 O 0.1207(6) 1.0721(8) 0.3968(3) 0.072(5) Uani 1 1 d . . . . .
O9 O 0.1125(5) 0.9922(8) 0.3458(3) 0.060(5) Uani 1 1 d . . . . .
O10 O 0.0476(5) 1.0602(7) 0.3453(3) 0.055(4) Uani 1 1 d . U . . .
O11 O 0.0284(7) 1.2660(11) 0.3566(3) 0.108(8) Uani 1 1 d . . . . .
O12 O -0.0388(5) 1.3238(8) 0.3608(3) 0.054(4) Uani 1 1 d . . . . .
O13 O -0.1511(5) 1.3987(8) 0.2819(3) 0.055(4) Uani 1 1 d . U . . .
O14 O -0.1540(5) 1.3547(8) 0.2411(3) 0.057(4) Uani 1 1 d . . . . .
O15 O 0.1745(5) 1.0828(7) 0.2339(3) 0.049(4) Uani 1 1 d . . . . .
O16 O 0.2079(5) 1.0220(8) 0.2682(3) 0.059(4) Uani 1 1 d . U . . .
O17 O -0.2668(6) 1.3891(8) 0.2682(3) 0.064(4) Uani 1 1 d . . . . .
O18 O -0.1926(6) 1.5163(11) 0.2949(3) 0.085(6) Uani 1 1 d . . . . .
O19 O -0.2113(5) 1.4750(7) 0.2401(2) 0.049(4) Uani 1 1 d . U . . .
O20 O -0.2169(8) 1.3935(11) 0.1943(5) 0.022(5) Uani 0.59(2) 1 d . U . A 1
O21 O -0.1066(6) 1.4727(9) 0.2299(3) 0.079(5) Uani 1 1 d . U . . .
O22 O -0.1869(9) 1.5308(12) 0.1968(5) 0.048(6) Uani 0.59(2) 1 d . U . A 1
O23 O -0.1390(10) 1.4573(15) 0.1696(5) 0.046(7) Uani 0.59(2) 1 d . U . A 1
O24 O -0.1077(10) 1.3907(13) 0.1281(5) 0.046(7) Uani 0.59(2) 1 d . U . A 1
O25 O -0.0945(8) 1.5354(14) 0.1319(5) 0.054(7) Uani 0.59(2) 1 d . U . A 1
O26 O -0.2047(15) 1.553(2) 0.1484(9) 0.079(12) Uani 0.59(2) 1 d . U . A 1
O27 O -0.2029(17) 1.4303(18) 0.1154(9) 0.066(12) Uani 0.59(2) 1 d . U . A 1
O28 O -0.1343(8) 1.4615(10) 0.0831(4) 0.015(5) Uani 0.59(2) 1 d . U . A 1
O29 O 0.1998(11) 0.5648(14) 0.4042(6) 0.036(8) Uani 0.59(2) 1 d . U . A 1
O30 O 0.1666(11) 0.5753(15) 0.4425(6) 0.056(8) Uani 0.59(2) 1 d . U . A 1
O31 O 0.1415(6) 0.9326(8) 0.3985(3) 0.066(4) Uani 1 1 d . U . . .
O32 O 0.1569(6) 0.8548(10) 0.4267(3) 0.091(7) Uani 1 1 d . . . . .
O33 O 0.2315(5) 0.9455(8) 0.3209(3) 0.062(5) Uani 1 1 d . . . . .
O34 O 0.2977(5) 0.8855(9) 0.3220(3) 0.062(5) Uani 1 1 d . . . . .
O35 O 0.2636(9) 0.6395(12) 0.5254(4) 0.112(8) Uani 1 1 d . . . . .
O36 O 0.3249(8) 0.7051(10) 0.5260(3) 0.088(6) Uani 1 1 d . . . . .
O37 O 0.4444(5) 0.9711(7) 0.5124(3) 0.049(4) Uani 1 1 d . . . . .
O38 O 0.3848(5) 0.9003(7) 0.5154(2) 0.047(4) Uani 1 1 d . . . . .
O39 O 0.4890(4) 0.5749(7) 0.4350(2) 0.038(3) Uani 1 1 d . . . . .
O40 O 0.5130(6) 0.5702(8) 0.3956(3) 0.068(5) Uani 1 1 d . . . . .
O41 O 0.3867(6) 0.6139(11) 0.3139(3) 0.078(6) Uani 1 1 d . . . . .
H41 H 0.369519 0.595453 0.300955 0.117 Uiso 1 1 calc GR . . . .
O42 O 0.3189(8) 0.6697(12) 0.3178(4) 0.119(8) Uani 1 1 d . U . . .
O43 O 0.5152(4) 0.8738(6) 0.4048(2) 0.036(3) Uani 1 1 d . . . . .
O44 O 0.5493(5) 0.9228(7) 0.4419(3) 0.049(4) Uani 1 1 d . U . . .
O45 O 0.0562(6) 0.5580(10) 0.4306(3) 0.078(5) Uani 1 1 d . . . . .
O46 O 0.1440(6) 0.4630(7) 0.4711(3) 0.057(4) Uani 1 1 d . . . . .
C2 C 0.2574(6) 0.8861(9) 0.3608(3) 0.028(4) Uani 1 1 d . U . . .
C3 C 0.4244(6) 0.6235(9) 0.3691(3) 0.031(4) Uani 1 1 d . U . . .
H3 H 0.443036 0.599630 0.358633 0.038 Uiso 1 1 calc R . . . .
C6 C 0.3586(11) 0.6439(12) 0.3273(4) 0.072(9) Uani 1 1 d . . . . .
C4 C 0.3742(5) 0.7073(8) 0.3986(3) 0.022(4) Uani 1 1 d . U . . .
C7 C 0.4837(6) 0.5875(9) 0.4105(4) 0.034(4) Uani 1 1 d . U . . .
C8 C 0.3571(7) 0.6979(9) 0.3714(3) 0.038(5) Uani 1 1 d . . . . .
H8 H 0.328765 0.720399 0.362834 0.045 Uiso 1 1 calc R . . . .
C9 C 0.4157(6) 0.6698(9) 0.4120(3) 0.031(4) Uani 1 1 d . . . . .
H9 H 0.426518 0.673786 0.430532 0.037 Uiso 1 1 calc R . . . .
C10 C 0.4404(7) 0.6263(8) 0.3966(3) 0.030(4) Uani 1 1 d . . . . .
C11 C 0.2113(5) 0.8703(8) 0.3963(3) 0.021(4) Uani 1 1 d . . . . .
C12 C 0.5134(7) 0.8934(10) 0.4280(4) 0.042(5) Uani 1 1 d . U . . .
C13 C 0.0821(8) 1.0366(13) 0.3336(4) 0.062(7) Uani 1 1 d . . . . .
C14 C 0.4694(6) 0.8757(10) 0.4414(4) 0.036(4) Uani 1 1 d . . . . .
C15 C 0.0917(6) 1.1180(10) 0.2575(3) 0.035(5) Uani 1 1 d . . . . .
H15 H 0.095692 1.141285 0.242107 0.042 Uiso 1 1 calc R . . . .
C16 C 0.4331(6) 0.8281(8) 0.4292(3) 0.027(4) Uani 1 1 d . . . . .
H16 H 0.438143 0.803908 0.414296 0.032 Uiso 1 1 calc R . . . .
C5 C 0.3815(6) 0.6554(8) 0.3567(3) 0.028(4) Uani 1 1 d . . . . .
C17 C 0.3911(6) 0.8191(8) 0.4400(3) 0.025(4) Uani 1 1 d . U . . .
C18 C 0.3860(6) 0.8450(9) 0.4641(3) 0.032(4) Uani 1 1 d . . . . .
H18 H 0.360031 0.832785 0.472769 0.039 Uiso 1 1 calc R . . . .
C19 C 0.4236(7) 0.8934(8) 0.4755(3) 0.032(4) Uani 1 1 d . . . . .
C20 C 0.4632(7) 0.9041(9) 0.4650(3) 0.032(4) Uani 1 1 d . U . . .
H20 H 0.488060 0.931991 0.473876 0.038 Uiso 1 1 calc R . . . .
C21 C 0.4157(7) 0.9220(8) 0.5026(3) 0.031(4) Uani 1 1 d . . . . .
C22 C 0.2943(7) 0.8425(9) 0.3743(4) 0.039(5) Uani 1 1 d . U . . .
H22 H 0.321544 0.831870 0.366341 0.047 Uiso 1 1 calc R . . . .
C23 C 0.2910(5) 0.8146(7) 0.3996(3) 0.012(3) Uani 1 1 d . U . . .
C24 C 0.2498(6) 0.8305(9) 0.4093(3) 0.030(4) Uani 1 1 d . . . . .
H24 H 0.246831 0.813584 0.426081 0.036 Uiso 1 1 calc R . . . .
C25 C 0.2157(7) 0.8974(9) 0.3708(3) 0.031(4) Uani 1 1 d . . . . .
H25 H 0.189931 0.922701 0.361137 0.038 Uiso 1 1 calc R . . . .
C26 C 0.2613(7) 0.9094(12) 0.3328(4) 0.051(6) Uani 1 1 d . . . . .
C27 C 0.1697(7) 0.8943(10) 0.4091(4) 0.041(5) Uani 1 1 d . U . . .
C28 C 0.1948(8) 0.5959(10) 0.4269(4) 0.040(5) Uani 1 1 d . . . . .
C29 C 0.2348(7) 0.6369(10) 0.4416(4) 0.044(5) Uani 1 1 d . . . . .
C30 C 0.2676(6) 0.6693(10) 0.4276(4) 0.037(5) Uani 1 1 d . . . . .
H30 H 0.264646 0.662139 0.409143 0.045 Uiso 1 1 calc R . . . .
C31 C 0.3064(6) 0.7138(9) 0.4411(3) 0.029(4) Uani 1 1 d . . . . .
C32 C 0.3143(6) 0.7113(8) 0.4694(3) 0.028(4) Uani 1 1 d . . . . .
H32 H 0.341755 0.733157 0.479287 0.034 Uiso 1 1 calc R . . . .
C33 C 0.2820(8) 0.6770(9) 0.4833(4) 0.045(5) Uani 1 1 d . . . . .
C34 C 0.2410(8) 0.6421(9) 0.4688(4) 0.040(5) Uani 1 1 d . . . . .
H34 H 0.218076 0.622421 0.477964 0.048 Uiso 1 1 calc R . . . .
C35 C 0.2872(13) 0.6730(15) 0.5135(5) 0.081(9) Uani 1 1 d . . . . .
C36 C 0.1722(7) 1.0600(13) 0.2559(4) 0.056(7) Uani 1 1 d . . . . .
C37 C 0.1290(6) 1.0704(10) 0.2694(4) 0.038(5) Uani 1 1 d . . . . .
C38 C 0.1256(6) 1.0402(8) 0.2953(3) 0.023(4) Uani 1 1 d . U . . .
H38 H 0.151647 1.014581 0.304526 0.028 Uiso 1 1 calc R . . . .
C39 C 0.0821(7) 1.0508(11) 0.3060(4) 0.049(5) Uani 1 1 d . U . . .
C40 C 0.0472(6) 1.0993(8) 0.2934(3) 0.024(4) Uani 1 1 d . . . . .
H40 H 0.021041 1.111815 0.301951 0.029 Uiso 1 1 calc R . . . .
C41 C 0.0509(5) 1.1282(7) 0.2690(3) 0.014(3) Uani 1 1 d . U . . .
C42 C -0.0101(6) 1.2420(9) 0.3014(3) 0.033(4) Uani 1 1 d . U . . .
H42 H 0.018592 1.218982 0.309113 0.040 Uiso 1 1 calc R . . . .
C43 C -0.0286(6) 1.2379(9) 0.2735(3) 0.029(4) Uani 1 1 d . . . . .
C44 C -0.0710(6) 1.2760(9) 0.2619(3) 0.027(4) Uani 1 1 d . U . . .
H44 H -0.082589 1.275270 0.243388 0.032 Uiso 1 1 calc R . . . .
C45 C -0.0950(6) 1.3138(10) 0.2782(4) 0.034(4) Uani 1 1 d . U . . .
C46 C -0.0768(7) 1.3171(9) 0.3074(3) 0.033(4) Uani 1 1 d . . . . .
H46 H -0.092657 1.342510 0.318651 0.040 Uiso 1 1 calc R . . . .
C47 C -0.0353(6) 1.2807(10) 0.3170(3) 0.036(5) Uani 1 1 d . . . . .
C48 C -0.0114(7) 1.2895(11) 0.3470(4) 0.039(5) Uani 1 1 d . . . . .
C49 C -0.1349(8) 1.3559(11) 0.2672(5) 0.051(6) Uani 1 1 d . . . . .
O25A O -0.1009(15) 1.585(2) 0.1368(8) 0.060(10) Uani 0.41(2) 1 d . U . A 2
O24A O -0.0889(19) 1.420(3) 0.1317(10) 0.085(15) Uani 0.41(2) 1 d . U . A 2
O23A O -0.1279(13) 1.486(2) 0.1720(7) 0.038(10) Uani 0.41(2) 1 d . U . A 2
O1A O -0.1057(18) 1.376(2) 0.1979(10) 0.040(9) Uani 0.41(2) 1 d . U . A 2
O20A O -0.2080(15) 1.403(2) 0.1852(7) 0.039(8) Uani 0.41(2) 1 d . U . A 2
O22A O -0.2164(15) 1.5521(18) 0.1925(6) 0.046(8) Uani 0.41(2) 1 d . U . A 2
O26A O -0.192(2) 1.576(3) 0.1505(12) 0.063(13) Uani 0.41(2) 1 d . U . A 2
O27A O -0.198(2) 1.451(3) 0.1217(11) 0.060(16) Uani 0.41(2) 1 d . U . A 2
O28A O -0.1214(13) 1.4804(19) 0.0888(7) 0.025(9) Uani 0.41(2) 1 d . U . A 2
O29A O 0.1898(16) 0.585(2) 0.4049(11) 0.040(13) Uani 0.41(2) 1 d . U . A 2
O30A O 0.1490(11) 0.5930(15) 0.4340(6) 0.020(7) Uani 0.41(2) 1 d . U . A 2
U3'A U -0.2290(6) 1.460(2) 0.2802(4) 0.046(3) Uani 0.39(7) 1 d . . . A 2

loop_
_atom_site_aniso_label
_atom_site_aniso_U_11
_atom_site_aniso_U_22
_atom_site_aniso_U_33
_atom_site_aniso_U_23
_atom_site_aniso_U_13
_atom_site_aniso_U_12
U2' 0.065(4) 0.234(9) 0.044(3) 0.014(5) 0.028(3) 0.049(5)
U1 0.0359(14) 0.0416(18) 0.0229(11) 0.0115(11) 0.0094(9) 0.0058(12)
U1' 0.037(3) 0.095(7) 0.039(3) 0.025(4) 0.021(2) 0.018(4)
U2 0.0551(17) 0.063(2) 0.0154(13) 0.0071(8) 0.0104(11) 0.0231(10)
U3' 0.0263(12) 0.034(3) 0.0185(17) 0.0120(14) 0.0065(12) 0.0237(11)
U4 0.0335(4) 0.0551(5) 0.0320(4) 0.0148(4) 0.0184(3) 0.0275(4)
U5 0.0409(4) 0.0682(6) 0.0294(4) 0.0143(4) 0.0129(3) 0.0244(4)
U6 0.0329(4) 0.0440(4) 0.0296(4) -0.0185(3) 0.0165(3) -0.0176(3)
Si0A 0.015(3) 0.032(4) 0.021(3) 0.000 0.003(3) 0.000
Si1 0.0087(19) 0.034(3) 0.019(2) -0.005(2) -0.0002(17) 0.0000(19)
O1 0.032(11) 0.053(13) 0.032(11) 0.007(11) 0.019(9) 0.022(11)
O2 0.060(10) 0.082(12) 0.055(10) 0.021(9) 0.004(8) 0.018(9)
O3 0.099(13) 0.070(12) 0.077(12) -0.038(10) 0.033(10) 0.001(10)
O4 0.040(7) 0.067(9) 0.030(7) 0.030(7) 0.025(6) 0.041(7)
O5 0.046(8) 0.090(12) 0.031(7) 0.019(7) 0.022(6) 0.039(8)
O6 0.039(6) 0.074(8) 0.039(6) 0.006(6) 0.022(5) 0.033(6)
O7 0.080(8) 0.027(6) 0.065(7) 0.024(6) 0.022(6) 0.015(6)
O8 0.070(11) 0.068(12) 0.082(12) 0.016(9) 0.026(9) 0.023(9)
O9 0.042(8) 0.099(13) 0.042(8) 0.037(9) 0.018(7) 0.039(9)
O10 0.049(7) 0.068(8) 0.052(7) 0.014(6) 0.024(6) 0.038(6)
O11 0.092(14) 0.15(2) 0.066(12) -0.066(13) -0.013(10) 0.078(14)
O12 0.036(8) 0.084(12) 0.040(8) -0.017(8) 0.000(6) -0.004(8)
O13 0.043(6) 0.075(8) 0.046(7) 0.002(6) 0.010(6) 0.033(6)
O14 0.052(9) 0.088(12) 0.030(8) -0.002(8) 0.004(7) 0.028(8)
O15 0.040(8) 0.069(10) 0.039(8) 0.021(7) 0.016(6) 0.007(7)
O16 0.041(6) 0.081(8) 0.055(7) 0.021(6) 0.015(6) 0.034(6)
O17 0.057(10) 0.055(10) 0.072(11) 0.006(9) -0.012(8) 0.005(8)
O18 0.039(9) 0.154(19) 0.057(10) 0.030(12) 0.000(8) 0.035(11)
O19 0.052(7) 0.072(8) 0.029(6) 0.011(6) 0.021(5) 0.023(6)
O20 0.024(8) 0.013(7) 0.025(9) -0.002(7) -0.001(7) 0.015(6)
O21 0.079(8) 0.087(8) 0.064(8) -0.005(6) -0.004(6) -0.012(7)
O22 0.042(12) 0.051(10) 0.048(12) -0.032(10) -0.002(9) 0.009(9)
O23 0.052(10) 0.049(11) 0.039(10) 0.008(8) 0.015(8) 0.004(9)
O24 0.058(10) 0.047(10) 0.029(9) -0.009(8) 0.000(8) -0.005(8)
O25 0.038(11) 0.056(14) 0.062(13) -0.017(10) -0.005(9) 0.021(10)
O26 0.076(17) 0.09(2) 0.075(17) -0.020(15) 0.033(14) 0.013(15)
O27 0.068(18) 0.056(18) 0.08(2) -0.012(14) 0.028(14) -0.016(14)
O28 0.018(8) 0.012(8) 0.020(8) 0.005(6) 0.015(6) -0.001(7)
O29 0.035(10) 0.030(11) 0.043(11) -0.018(8) 0.007(8) -0.004(8)
O30 0.056(11) 0.055(11) 0.058(11) -0.011(9) 0.017(9) -0.016(9)
O31 0.072(8) 0.066(8) 0.067(8) 0.028(7) 0.029(7) 0.033(7)
O32 0.083(12) 0.143(17) 0.058(10) 0.067(11) 0.042(9) 0.084(12)
O33 0.051(9) 0.095(12) 0.045(8) 0.031(9) 0.022(7) 0.057(9)
O34 0.041(8) 0.114(14) 0.037(8) 0.025(8) 0.025(7) 0.039(9)
O35 0.14(2) 0.15(2) 0.044(11) 0.035(13) 0.008(12) -0.031(17)
O36 0.113(16) 0.103(16) 0.045(10) 0.010(10) 0.004(10) -0.015(13)
O37 0.056(9) 0.054(9) 0.042(8) -0.032(7) 0.029(7) -0.029(7)
O38 0.054(8) 0.058(9) 0.035(8) -0.037(7) 0.026(7) -0.037(7)
O39 0.038(7) 0.059(9) 0.022(7) 0.005(6) 0.015(5) 0.028(6)
O40 0.085(11) 0.088(12) 0.038(8) 0.030(8) 0.028(8) 0.063(10)
O41 0.075(11) 0.122(16) 0.034(9) -0.032(10) 0.001(8) 0.019(11)
O42 0.129(14) 0.154(15) 0.056(10) -0.044(11) -0.033(10) 0.066(13)
O43 0.030(7) 0.059(9) 0.025(7) -0.022(6) 0.017(5) -0.006(6)
O44 0.055(7) 0.047(7) 0.051(7) -0.020(6) 0.029(6) -0.033(6)
O45 0.053(10) 0.120(16) 0.064(11) -0.027(11) 0.016(8) -0.025(10)
O46 0.075(10) 0.027(8) 0.072(10) 0.010(7) 0.019(8) 0.016(7)
C2 0.027(7) 0.035(8) 0.023(7) 0.022(6) 0.005(6) 0.007(6)
C3 0.037(8) 0.039(8) 0.021(7) -0.003(6) 0.015(6) 0.007(7)
C6 0.12(2) 0.067(17) 0.024(11) -0.002(11) -0.004(13) 0.073(16)
C4 0.013(6) 0.027(7) 0.020(7) -0.005(6) -0.008(5) 0.000(6)
C7 0.031(7) 0.036(8) 0.037(8) 0.007(7) 0.011(6) 0.018(6)
C8 0.043(11) 0.043(12) 0.026(10) -0.019(9) 0.002(8) -0.006(9)
C9 0.025(9) 0.047(12) 0.022(9) 0.002(8) 0.007(7) 0.009(8)
C10 0.043(11) 0.017(9) 0.026(10) 0.004(7) -0.004(8) 0.011(8)
C11 0.014(8) 0.022(9) 0.026(9) 0.003(7) 0.000(7) 0.008(7)
C12 0.035(8) 0.053(9) 0.045(8) -0.012(7) 0.024(7) -0.003(7)
C13 0.064(15) 0.10(2) 0.022(11) 0.003(12) 0.017(10) 0.037(15)
C14 0.027(9) 0.051(13) 0.030(10) 0.006(9) 0.009(8) 0.000(9)
C15 0.024(9) 0.058(13) 0.022(9) 0.001(9) 0.000(7) 0.003(9)
C16 0.021(9) 0.032(10) 0.026(9) -0.011(8) -0.001(7) 0.003(8)
C5 0.034(10) 0.028(10) 0.017(9) -0.008(7) -0.010(7) 0.007(8)
C17 0.027(7) 0.013(7) 0.031(7) -0.005(6) 0.000(6) 0.000(6)
C18 0.029(9) 0.047(12) 0.025(10) 0.004(9) 0.014(8) -0.003(9)
C19 0.047(11) 0.023(10) 0.032(10) 0.000(8) 0.022(9) 0.005(8)
C20 0.037(8) 0.042(8) 0.016(7) -0.014(6) 0.004(6) -0.010(7)
C21 0.043(11) 0.026(10) 0.026(9) -0.021(8) 0.017(8) -0.012(8)
C22 0.041(8) 0.036(8) 0.041(8) 0.007(7) 0.009(7) 0.020(7)
C23 0.014(5) 0.011(5) 0.011(5) -0.004(4) 0.000(4) 0.003(4)
C24 0.022(9) 0.044(11) 0.023(9) 0.023(8) 0.002(7) 0.008(8)
C25 0.039(10) 0.035(11) 0.020(9) -0.001(8) 0.005(8) 0.015(9)
C26 0.030(10) 0.091(18) 0.034(11) 0.033(12) 0.012(9) 0.006(12)
C27 0.031(7) 0.052(9) 0.039(8) 0.007(7) 0.004(7) 0.029(7)
C28 0.055(13) 0.039(12) 0.032(11) -0.010(9) 0.026(10) -0.012(10)
C29 0.037(11) 0.049(13) 0.052(13) 0.000(10) 0.024(10) -0.011(10)
C30 0.024(9) 0.061(14) 0.025(10) 0.019(9) -0.003(8) -0.005(9)
C31 0.025(9) 0.033(10) 0.030(10) -0.007(8) 0.010(8) 0.001(8)
C32 0.034(10) 0.017(9) 0.026(9) -0.004(7) -0.014(8) -0.012(8)
C33 0.077(15) 0.013(10) 0.040(12) -0.007(8) 0.001(11) 0.006(10)
C34 0.057(13) 0.031(11) 0.031(11) -0.009(9) 0.007(9) -0.013(10)
C35 0.13(3) 0.08(2) 0.030(14) -0.013(14) 0.000(16) -0.021(19)
C36 0.028(10) 0.11(2) 0.033(12) 0.009(13) 0.009(9) 0.026(12)
C37 0.022(9) 0.056(13) 0.034(11) 0.003(9) -0.004(8) 0.018(9)
C38 0.020(6) 0.016(7) 0.032(7) -0.009(6) 0.000(6) 0.010(6)
C39 0.045(8) 0.069(10) 0.042(8) 0.027(7) 0.029(7) 0.011(7)
C40 0.019(8) 0.029(10) 0.025(9) 0.006(8) 0.006(7) 0.001(7)
C41 0.013(5) 0.013(5) 0.013(5) 0.005(4) -0.001(4) 0.005(4)
C42 0.020(7) 0.047(8) 0.029(7) -0.003(7) -0.005(6) 0.002(6)
C43 0.036(10) 0.041(11) 0.010(8) 0.006(8) 0.001(7) -0.003(8)
C44 0.025(7) 0.038(8) 0.014(7) -0.006(6) -0.005(6) 0.000(6)
C45 0.019(7) 0.053(9) 0.033(8) 0.006(7) 0.010(6) 0.009(7)
C46 0.042(11) 0.031(11) 0.027(10) 0.000(8) 0.011(8) -0.008(9)
C47 0.030(10) 0.059(13) 0.022(9) -0.022(9) 0.010(8) 0.010(9)
C48 0.023(10) 0.068(15) 0.023(10) -0.014(10) -0.003(8) 0.000(10)
C49 0.045(12) 0.043(13) 0.071(16) 0.007(12) 0.027(12) 0.013(10)
O25A 0.064(15) 0.057(17) 0.058(16) -0.004(13) 0.004(13) -0.007(15)
O24A 0.09(2) 0.08(2) 0.07(2) 0.050(17) -0.016(16) -0.018(17)
O23A 0.038(12) 0.046(13) 0.032(12) -0.004(9) 0.013(9) -0.002(9)
O1A 0.037(11) 0.053(12) 0.034(12) 0.015(9) 0.017(9) 0.000(9)
O20A 0.042(12) 0.061(14) 0.017(15) 0.003(13) 0.013(11) 0.014(12)
O22A 0.057(11) 0.049(11) 0.032(11) 0.011(9) 0.004(9) 0.008(9)
O26A 0.071(18) 0.06(2) 0.057(19) -0.013(16) 0.024(15) -0.005(15)
O27A 0.05(2) 0.08(2) 0.05(2) -0.003(17) 0.021(15) 0.019(18)
O28A 0.021(12) 0.031(12) 0.026(11) 0.014(8) 0.009(8) 0.000(9)
O29A 0.036(15) 0.041(15) 0.043(15) 0.002(10) 0.003(9) 0.003(9)
O30A 0.017(10) 0.022(11) 0.024(11) -0.004(8) 0.009(8) -0.004(8)
U3'A 0.032(2) 0.079(9) 0.030(2) 0.020(4) 0.0145(17) 0.029(4)

loop_
_atom_type_symbol
_atom_type_description
_atom_type_scat_dispersion_real
_atom_type_scat_dispersion_imag
_atom_type_scat_source
C C 0.0033 0.0016 'International Tables Vol C Tables 4.2.6.8 and 6.1.1.4'
H H 0.0000 0.0000 'International Tables Vol C Tables 4.2.6.8 and 6.1.1.4'
O O 0.0106 0.0060 'International Tables Vol C Tables 4.2.6.8 and 6.1.1.4'
Si Si 0.0817 0.0704 'International Tables Vol C Tables 4.2.6.8 and 6.1.1.4'
U U -9.6767 9.6646 'International Tables Vol C Tables 4.2.6.8 and 6.1.1.4'
N N 0.0061 0.0033 'International Tables Vol C Tables 4.2.6.8 and 6.1.1.4'

loop_
_geom_angle_atom_site_label_1
_geom_angle_atom_site_label_2
_geom_angle_atom_site_label_3
_geom_angle
_geom_angle_site_symmetry_1
_geom_angle_site_symmetry_3
_geom_angle_publ_flag
O14 U2' O22A 142.6(9) . . ?
O19 U2' O14 74.2(6) . . ?
O19 U2' O23A 145.8(12) . . ?
O19 U2' O22A 70.2(8) . . ?
O21 U2' O14 82.6(8) . . ?
O21 U2' O19 95.0(9) . . ?
O21 U2' O23A 89.2(12) . . ?
O21 U2' O1A 78.5(14) . . ?
O21 U2' O20A 162.6(17) . . ?
O21 U2' O22A 111.2(14) . . ?
O23A U2' O14 139.9(11) . . ?
O23A U2' O22A 76.6(12) . . ?
O1A U2' O14 71.1(12) . . ?
O1A U2' O19 145.2(13) . . ?
O1A U2' O23A 68.8(15) . . ?
O1A U2' O22A 144.1(14) . . ?
O20A U2' O14 89.2(14) . . ?
O20A U2' O19 97.5(12) . . ?
O20A U2' O23A 87.2(14) . . ?
O20A U2' O1A 84.3(18) . . ?
O20A U2' O22A 84.5(16) . . ?
O23 U1 O24 73.9(9) . . ?
O23 U1 O26 70.9(13) . . ?
O23 U1 O28 144.5(9) . . ?
O23 U1 O29 139.2(11) . 2_565 ?
O24 U1 O26 142.8(13) . . ?
O24 U1 O28 70.8(8) . . ?
O24 U1 O29 146.0(10) . 2_565 ?
O25 U1 O23 88.9(11) . . ?
O25 U1 O24 91.0(10) . . ?
O25 U1 O26 99.9(13) . . ?
O25 U1 O28 88.3(10) . . ?
O25 U1 O29 96.2(11) . 2_565 ?
O27 U1 O23 94.4(16) . . ?
O27 U1 O24 80.7(16) . . ?
O27 U1 O25 169.9(17) . . ?
O27 U1 O26 90.3(17) . . ?
O27 U1 O28 83.5(15) . . ?
O27 U1 O29 87.6(16) . 2_565 ?
O28 U1 O26 144.3(13) . . ?
O28 U1 O29 76.2(9) . 2_565 ?
O29 U1 O26 68.4(13) 2_565 . ?
O25A U1' O24A 99.4(18) . . ?
O25A U1' O23A 81.4(15) . . ?
O25A U1' O26A 74.7(17) . . ?
O25A U1' O28A 96.4(15) . . ?
O24A U1' O26A 143(2) . . ?
O23A U1' O24A 74.1(16) . . ?
O23A U1' O26A 68.4(18) . . ?
O27A U1' O25A 165(2) . . ?
O27A U1' O24A 93(2) . . ?
O27A U1' O23A 94(2) . . ?
O27A U1' O26A 90(2) . . ?
O27A U1' O28A 97(2) . . ?
O28A U1' O24A 66.6(15) . . ?
O28A U1' O23A 139.8(14) . . ?
O28A U1' O26A 149.9(18) . . ?
O1 U2 O19 147.5(8) . . ?
O14 U2 O1 70.3(8) . . ?
O14 U2 O19 77.2(5) . . ?
O20 U2 O1 91.6(10) . . ?
O20 U2 O14 86.5(9) . . ?
O20 U2 O19 85.7(9) . . ?
O20 U2 O21 171.1(10) . . ?
O20 U2 O22 97.5(10) . . ?
O20 U2 O23 94.9(11) . . ?
O21 U2 O1 89.8(10) . . ?
O21 U2 O14 85.6(7) . . ?
O21 U2 O19 88.4(7) . . ?
O21 U2 O22 87.0(9) . . ?
O21 U2 O23 93.8(10) . . ?
O22 U2 O1 140.3(10) . . ?
O22 U2 O14 148.4(7) . . ?
O22 U2 O19 72.0(7) . . ?
O22 U2 O23 71.0(10) . . ?
O23 U2 O1 69.8(10) . . ?
O23 U2 O14 140.1(8) . . ?
O23 U2 O19 142.7(8) . . ?
O13 U3' O16 154.7(7) . 3_455 ?
O13 U3' O19 76.7(6) . . ?
O13 U3' O33 123.1(6) . 3_455 ?
O13 U3' O34 69.7(5) . 3_455 ?
O13 U3' C26 97.9(6) . 3_455 ?
O16 U3' O33 79.9(5) 3_455 3_455 ?
O16 U3' O34 133.8(6) 3_455 3_455 ?
O16 U3' C26 105.2(7) 3_455 3_455 ?
O17 U3' O13 102.0(8) . . ?
O17 U3' O16 87.6(8) . 3_455 ?
O17 U3' O18 172.3(10) . . ?
O17 U3' O19 90.4(8) . . ?
O17 U3' O33 89.4(9) . 3_455 ?
O17 U3' O34 93.3(8) . 3_455 ?
O17 U3' C26 91.9(9) . 3_455 ?
O18 U3' O13 84.5(7) . . ?
O18 U3' O16 84.9(8) . 3_455 ?
O18 U3' O19 87.0(8) . . ?
O18 U3' O33 90.6(8) . 3_455 ?
O18 U3' O34 92.9(7) . 3_455 ?
O18 U3' C26 91.3(8) . 3_455 ?
O19 U3' O16 79.9(6) . 3_455 ?
O19 U3' O33 159.8(6) . 3_455 ?
O19 U3' O34 146.2(6) . 3_455 ?
O19 U3' C26 174.5(7) . 3_455 ?
O33 U3' C26 25.4(5) 3_455 3_455 ?
O34 U3' O33 54.0(5) 3_455 3_455 ?
O34 U3' C26 28.6(5) 3_455 3_455 ?
O6 U4 O9 156.5(4) 3_455 . ?
O6 U4 O10 149.3(4) 3_455 . ?
O6 U4 O40 75.0(4) 3_455 3_455 ?
O6 U4 C13 174.7(6) 3_455 . ?
O7 U4 O6 90.2(6) . 3_455 ?
O7 U4 O8 178.8(7) . . ?
O7 U4 O9 90.8(6) . . ?
O7 U4 O10 92.0(6) . . ?
O7 U4 O31 87.2(6) . . ?
O7 U4 O40 90.5(7) . 3_455 ?
O7 U4 C13 93.6(7) . . ?
O8 U4 O6 89.4(7) . 3_455 ?
O8 U4 O9 89.2(7) . . ?
O8 U4 O10 89.0(7) . . ?
O8 U4 O31 91.6(7) . . ?
O8 U4 O40 90.5(7) . 3_455 ?
O8 U4 C13 86.9(8) . . ?
O9 U4 C13 27.3(5) . . ?
O10 U4 O9 54.1(4) . . ?
O10 U4 C13 27.0(5) . . ?
O31 U4 O6 81.1(5) . 3_455 ?
O31 U4 O9 75.5(5) . . ?
O31 U4 O10 129.7(5) . . ?
O31 U4 O40 155.9(5) . 3_455 ?
O31 U4 C13 102.8(6) . . ?
O40 U4 O9 128.5(4) 3_455 . ?
O40 U4 O10 74.4(4) 3_455 . ?
O40 U4 C13 101.3(5) 3_455 . ?
O2 U5 U5 90.6(5) . 5_666 ?
O2 U5 O3 177.0(8) . . ?
O2 U5 O4 91.6(6) . . ?
O2 U5 O4 89.4(6) . 5_666 ?
O2 U5 O5 87.9(7) . . ?
O2 U5 O6 91.7(6) . . ?
O2 U5 O39 93.4(6) . . ?
O3 U5 U5 88.9(5) . 5_666 ?
O3 U5 O4 89.6(6) . . ?
O3 U5 O4 88.6(7) . 5_666 ?
O3 U5 O5 89.3(7) . . ?
O3 U5 O6 88.7(6) . . ?
O3 U5 O39 89.7(7) . . ?
O4 U5 U5 31.5(3) 5_666 5_666 ?
O4 U5 U5 32.5(3) . 5_666 ?
O4 U5 O4 64.0(4) . 5_666 ?
O4 U5 O39 74.7(4) . . ?
O4 U5 O39 138.7(4) 5_666 . ?
O5 U5 U5 103.2(3) . 5_666 ?
O5 U5 O4 135.8(4) . . ?
O5 U5 O4 71.8(4) . 5_666 ?
O5 U5 O6 73.3(4) . . ?
O5 U5 O39 149.5(4) . . ?
O6 U5 U5 175.8(4) . 5_666 ?
O6 U5 O4 144.9(4) . 5_666 ?
O6 U5 O4 150.9(4) . . ?
O6 U5 O39 76.2(4) . . ?
O39 U5 U5 107.2(2) . 5_666 ?
O28 U6 O37 160.4(6) 2_545 7_566 ?
O28 U6 O38 142.9(6) 2_545 7_566 ?
O28 U6 C21 165.2(7) 2_545 7_566 ?
O30 U6 O28 71.7(9) . 2_545 ?
O30 U6 O37 125.5(8) . 7_566 ?
O30 U6 O38 72.1(7) . 7_566 ?
O30 U6 C21 97.8(8) . 7_566 ?
O37 U6 O38 53.5(4) 7_566 7_566 ?
O37 U6 C21 27.7(4) 7_566 7_566 ?
O38 U6 C21 25.9(4) 7_566 7_566 ?
O44 U6 O28 78.9(6) 3_445 2_545 ?
O44 U6 O30 150.6(8) 3_445 . ?
O44 U6 O37 83.4(4) 3_445 7_566 ?
O44 U6 O38 136.8(4) 3_445 7_566 ?
O44 U6 C21 110.9(5) 3_445 7_566 ?
O44 U6 O30A 148.2(8) 3_445 . ?
O45 U6 O28 98.4(8) . 2_545 ?
O45 U6 O30 95.4(10) . . ?
O45 U6 O37 89.6(6) . 7_566 ?
O45 U6 O38 92.4(7) . 7_566 ?
O45 U6 O44 89.3(7) . 3_445 ?
O45 U6 O46 177.3(8) . . ?
O45 U6 C21 92.8(7) . 7_566 ?
O45 U6 O28A 84.6(11) . 2_545 ?
O45 U6 O30A 78.5(10) . . ?
O46 U6 O28 81.2(7) . 2_545 ?
O46 U6 O30 87.0(10) . . ?
O46 U6 O37 89.9(6) . 7_566 ?
O46 U6 O38 89.5(6) . 7_566 ?
O46 U6 O44 87.9(6) . 3_445 ?
O46 U6 C21 88.0(6) . 7_566 ?
O46 U6 O28A 95.1(11) . 2_545 ?
O46 U6 O30A 103.9(10) . . ?
O28A U6 O30A 68.9(12) 2_545 . ?
C41 Si0A C41 107.4(9) 2 . ?
C43 Si0A C41 112.0(6) . . ?
C43 Si0A C41 112.0(6) 2 2 ?
C43 Si0A C41 108.6(7) 2 . ?
C43 Si0A C41 108.6(7) . 2 ?
C43 Si0A C43 108.3(11) 2 . ?
C4 Si1 C17 106.9(7) . . ?
C23 Si1 C4 112.0(6) . . ?
C23 Si1 C17 108.2(7) . . ?
C31 Si1 C4 111.6(8) . . ?
C31 Si1 C17 115.4(8) . . ?
C31 Si1 C23 102.8(7) . . ?
U5 O4 U5 116.0(4) . 5_666 ?
U5 O6 U4 150.8(6) . 3_545 ?
C13 O9 U4 91.6(11) . . ?
C13 O10 U4 93.9(12) . . ?
C49 O13 U3' 134.5(14) . . ?
C49 O13 U3'A 135.9(15) . . ?
C49 O14 U2' 126.3(14) . . ?
C49 O14 U2 132.0(15) . . ?
C36 O16 U3' 169.1(14) . 3_545 ?
C36 O16 U3'A 167.7(14) . 3_545 ?
U3' O19 U2 137.9(7) . . ?
U3'A O19 U2' 148.1(11) . . ?
U2 O23 U1 154.1(14) . . ?
U1 O28 U6 138.0(10) . 2_565 ?
C28 O29 U1 136(2) . 2_545 ?
C28 O30 U6 151(2) . . ?
C27 O31 U4 165.2(15) . . ?
U3' O33 U3'A 6.4(9) 3_545 3_545 ?
C26 O33 U3' 92.8(12) . 3_545 ?
C26 O33 U3'A 97.8(14) . 3_545 ?
U3' O34 U3'A 4.1(7) 3_545 3_545 ?
C26 O34 U3' 91.8(11) . 3_545 ?
C26 O34 U3'A 90.1(12) . 3_545 ?
C21 O37 U6 92.5(9) . 7_566 ?
C21 O38 U6 93.8(10) . 7_566 ?
C7 O39 U5 140.3(11) . . ?
C7 O40 U4 149.8(12) . 3_545 ?
C6 O41 H41 109.5 . . ?
C12 O44 U6 150.8(15) . 3 ?
C22 C2 C26 118.8(16) . . ?
C25 C2 C22 120.0(15) . . ?
C25 C2 C26 120.3(15) . . ?
C10 C3 H3 119.3 . . ?
C10 C3 C5 121.4(15) . . ?
C5 C3 H3 119.3 . . ?
O41 C6 C5 115(2) . . ?
O42 C6 O41 125(2) . . ?
O42 C6 C5 119.6(19) . . ?
C8 C4 Si1 123.4(12) . . ?
C8 C4 C9 119.3(15) . . ?
C9 C4 Si1 117.0(11) . . ?
O39 C7 C10 121.0(15) . . ?
O40 C7 O39 125.0(16) . . ?
O40 C7 C10 114.0(16) . . ?
C4 C8 H8 119.6 . . ?
C4 C8 C5 120.9(17) . . ?
C5 C8 H8 119.6 . . ?
C4 C9 H9 120.4 . . ?
C10 C9 C4 119.1(15) . . ?
C10 C9 H9 120.4 . . ?
C3 C10 C7 121.9(16) . . ?
C3 C10 C9 118.8(15) . . ?
C9 C10 C7 119.2(15) . . ?
C24 C11 C25 118.1(14) . . ?
C24 C11 C27 123.8(15) . . ?
C25 C11 C27 117.5(14) . . ?
O43 C12 C14 120.8(17) . . ?
O44 C12 O43 121.3(16) . . ?
O44 C12 C14 117.6(16) . . ?
O9 C13 U4 61.1(10) . . ?
O9 C13 C39 119.3(18) . . ?
O10 C13 U4 59.1(10) . . ?
O10 C13 O9 119.8(18) . . ?
O10 C13 C39 120.1(19) . . ?
C39 C13 U4 178.2(19) . . ?
C16 C14 C12 120.2(16) . . ?
C20 C14 C12 121.4(17) . . ?
C20 C14 C16 118.3(16) . . ?
C37 C15 H15 120.4 . . ?
C41 C15 H15 120.4 . . ?
C41 C15 C37 119.2(16) . . ?
C14 C16 H16 120.7 . . ?
C17 C16 C14 118.6(15) . . ?
C17 C16 H16 120.7 . . ?
C3 C5 C6 122.1(16) . . ?
C3 C5 C8 119.8(15) . . ?
C8 C5 C6 118.1(16) . . ?
C16 C17 Si1 116.1(12) . . ?
C18 C17 Si1 121.2(13) . . ?
C18 C17 C16 122.5(16) . . ?
C17 C18 H18 122.0 . . ?
C17 C18 C19 115.9(15) . . ?
C19 C18 H18 122.0 . . ?
C18 C19 C21 113.9(14) . . ?
C20 C19 C18 121.5(16) . . ?
C20 C19 C21 124.1(17) . . ?
C14 C20 H20 119.0 . . ?
C19 C20 C14 122.0(17) . . ?
C19 C20 H20 119.0 . . ?
O37 C21 U6 59.8(8) . 7_566 ?
O37 C21 C19 116.9(15) . . ?
O38 C21 U6 60.3(8) . 7_566 ?
O38 C21 O37 119.8(14) . . ?
O38 C21 C19 123.3(15) . . ?
C19 C21 U6 174.2(13) . 7_566 ?
C2 C22 H22 119.0 . . ?
C23 C22 C2 121.9(16) . . ?
C23 C22 H22 119.0 . . ?
C22 C23 Si1 124.7(11) . . ?
C24 C23 Si1 119.8(11) . . ?
C24 C23 C22 115.4(14) . . ?
C11 C24 H24 117.4 . . ?
C23 C24 C11 125.1(15) . . ?
C23 C24 H24 117.4 . . ?
C2 C25 C11 119.2(15) . . ?
C2 C25 H25 120.4 . . ?
C11 C25 H25 120.4 . . ?
U3' C26 U3'A 4.8(7) 3_545 3_545 ?
O33 C26 U3' 61.8(10) . 3_545 ?
O33 C26 O34 121.5(17) . . ?
O33 C26 C2 121.0(18) . . ?
O33 C26 U3'A 58.6(11) . 3_545 ?
O34 C26 U3' 59.6(9) . 3_545 ?
O34 C26 C2 117.5(17) . . ?
O34 C26 U3'A 63.1(11) . 3_545 ?
C2 C26 U3' 177.0(15) . 3_545 ?
C2 C26 U3'A 177.2(18) . 3_545 ?
O31 C27 O32 119.8(18) . . ?
O31 C27 C11 121.2(18) . . ?
O32 C27 C11 114.7(16) . . ?
O29 C28 C29 121.5(19) . . ?
O30 C28 O29 123(2) . . ?
O30 C28 C29 111(2) . . ?
O29A C28 C29 124(3) . . ?
O29A C28 O30A 108(3) . . ?
O30A C28 C29 122(2) . . ?
C30 C29 C28 119.7(18) . . ?
C34 C29 C28 120.1(17) . . ?
C34 C29 C30 120.2(19) . . ?
C29 C30 H30 119.0 . . ?
C29 C30 C31 121.9(17) . . ?
C31 C30 H30 119.0 . . ?
C30 C31 Si1 118.6(12) . . ?
C32 C31 Si1 126.9(13) . . ?
C32 C31 C30 114.4(15) . . ?
C31 C32 H32 118.9 . . ?
C33 C32 C31 122.2(15) . . ?
C33 C32 H32 118.9 . . ?
C32 C33 C34 119.9(17) . . ?
C32 C33 C35 125(2) . . ?
C34 C33 C35 115(2) . . ?
C29 C34 C33 120.3(19) . . ?
C29 C34 H34 119.9 . . ?
C33 C34 H34 119.9 . . ?
O35 C35 O36 121(2) . . ?
O35 C35 C33 126(3) . . ?
O36 C35 C33 113(3) . . ?
O15 C36 O16 120.2(17) . . ?
O15 C36 C37 122.9(18) . . ?
O16 C36 C37 116.8(18) . . ?
C15 C37 C36 117.4(17) . . ?
C15 C37 C38 119.8(15) . . ?
C38 C37 C36 122.5(16) . . ?
C37 C38 H38 120.8 . . ?
C39 C38 C37 118.4(15) . . ?
C39 C38 H38 120.8 . . ?
C13 C39 C40 117.1(17) . . ?
C38 C39 C13 119.7(18) . . ?
C38 C39 C40 118.1(16) . . ?
C39 C40 H40 118.8 . . ?
C41 C40 C39 122.4(14) . . ?
C41 C40 H40 118.8 . . ?
C15 C41 Si0A 116.7(12) . . ?
C15 C41 C40 121.0(14) . . ?
C40 C41 Si0A 122.4(11) . . ?
C43 C42 H42 120.6 . . ?
C47 C42 H42 120.6 . . ?
C47 C42 C43 118.8(16) . . ?
C42 C43 Si0A 123.3(13) . . ?
C42 C43 C44 119.4(16) . . ?
C44 C43 Si0A 117.3(11) . . ?
C43 C44 H44 120.1 . . ?
C45 C44 C43 119.9(15) . . ?
C45 C44 H44 120.1 . . ?
C44 C45 C46 121.1(16) . . ?
C44 C45 C49 121.1(17) . . ?
C49 C45 C46 117.5(17) . . ?
C45 C46 H46 122.0 . . ?
C47 C46 C45 116.1(16) . . ?
C47 C46 H46 122.0 . . ?
C42 C47 C48 117.6(16) . . ?
C46 C47 C42 124.7(16) . . ?
C46 C47 C48 117.3(15) . . ?
O11 C48 O12 123.9(17) . . ?
O11 C48 C47 122.2(17) . . ?
O12 C48 C47 113.8(15) . . ?
O13 C49 O14 118.5(18) . . ?
O13 C49 C45 120(2) . . ?
O14 C49 C45 120.9(18) . . ?
U1' O23A U2' 143.2(17) . . ?
C28 O29A U1' 138(3) . 2_545 ?
C28 O30A U6 137(2) . . ?
O13 U3'A O33 114.1(14) . 3_455 ?
O13 U3'A O34 63.9(9) . 3_455 ?
O13 U3'A C26 90.6(12) . 3_455 ?
O16 U3'A O13 164.1(14) 3_455 . ?
O16 U3'A O19 87.7(13) 3_455 . ?
O16 U3'A O33 81.8(7) 3_455 3_455 ?
O16 U3'A O34 132.0(9) 3_455 3_455 ?
O16 U3'A C26 105.4(8) 3_455 3_455 ?
O17 U3'A O13 92.3(16) . . ?
O17 U3'A O16 89.9(9) . 3_455 ?
O17 U3'A O19 90.6(9) . . ?
O17 U3'A O33 82.9(13) . 3_455 ?
O17 U3'A O34 82.1(17) . 3_455 ?
O17 U3'A C26 83.2(15) . 3_455 ?
O18 U3'A O13 83.7(10) . . ?
O18 U3'A O16 96(2) . 3_455 ?
O18 U3'A O17 171(2) . . ?
O18 U3'A O19 96.2(17) . . ?
O18 U3'A O33 91.5(10) . 3_455 ?
O18 U3'A O34 89.0(12) . 3_455 ?
O18 U3'A C26 88.9(11) . 3_455 ?
O19 U3'A O13 76.5(7) . . ?
O19 U3'A O33 167.6(10) . 3_455 ?
O19 U3'A O34 139.3(14) . 3_455 ?
O19 U3'A C26 165.4(18) . 3_455 ?
O33 U3'A O34 50.3(7) 3_455 3_455 ?
O33 U3'A C26 23.6(5) 3_455 3_455 ?
O34 U3'A C26 26.8(6) 3_455 3_455 ?

loop_
_geom_bond_atom_site_label_1
_geom_bond_atom_site_label_2
_geom_bond_distance
_geom_bond_site_symmetry_2
_geom_bond_publ_flag
U2' O14 2.49(2) . ?
U2' O19 2.302(15) . ?
U2' O21 1.70(2) . ?
U2' O23A 2.35(4) . ?
U2' O1A 2.27(5) . ?
U2' O20A 1.86(4) . ?
U2' O22A 2.62(4) . ?
U1 O23 2.29(3) . ?
U1 O24 2.29(3) . ?
U1 O25 1.83(3) . ?
U1 O26 2.41(4) . ?
U1 O27 1.79(4) . ?
U1 O28 2.32(2) . ?
U1 O29 2.37(3) 2_565 ?
U1' O25A 2.07(4) . ?
U1' O24A 2.34(5) . ?
U1' O23A 2.30(4) . ?
U1' O26A 2.34(6) . ?
U1' O27A 1.73(7) . ?
U1' O28A 2.20(4) . ?
U1' O29A 2.39(5) 2_565 ?
U2 O1 2.32(3) . ?
U2 O14 2.265(16) . ?
U2 O19 2.368(13) . ?
U2 O20 1.72(2) . ?
U2 O21 1.871(17) . ?
U2 O22 2.12(3) . ?
U2 O23 2.25(3) . ?
U3' O13 2.310(16) . ?
U3' O16 2.324(16) 3_455 ?
U3' O17 1.638(19) . ?
U3' O18 1.77(2) . ?
U3' O19 2.319(15) . ?
U3' O33 2.410(16) 3_455 ?
U3' O34 2.357(17) 3_455 ?
U3' C26 2.73(2) 3_455 ?
U4 O6 2.302(12) 3_455 ?
U4 O7 1.745(15) . ?
U4 O8 1.757(18) . ?
U4 O9 2.476(13) . ?
U4 O10 2.430(13) . ?
U4 O31 2.241(15) . ?
U4 O40 2.310(13) 3_455 ?
U4 C13 2.826(19) . ?
U5 U5 3.9610(14) 5_666 ?
U5 O2 1.712(17) . ?
U5 O3 1.892(17) . ?
U5 O4 2.302(10) . ?
U5 O4 2.370(11) 5_666 ?
U5 O5 2.246(12) . ?
U5 O6 2.294(11) . ?
U5 O39 2.444(12) . ?
U6 O28 2.33(2) 2_545 ?
U6 O30 2.30(3) . ?
U6 O37 2.426(11) 7_566 ?
U6 O38 2.441(11) 7_566 ?
U6 O44 2.286(12) 3_445 ?
U6 O45 1.673(19) . ?
U6 O46 1.762(14) . ?
U6 C21 2.805(15) 7_566 ?
U6 O28A 2.26(3) 2_545 ?
U6 O30A 2.34(3) . ?
Si0A C41 1.898(14) . ?
Si0A C41 1.898(14) 2 ?
Si0A C43 1.886(18) . ?
Si0A C43 1.886(18) 2 ?
Si1 C4 1.898(16) . ?
Si1 C17 1.912(16) . ?
Si1 C23 1.896(14) . ?
Si1 C31 1.813(17) . ?
O9 C13 1.30(2) . ?
O10 C13 1.29(2) . ?
O11 C48 1.20(2) . ?
O12 C48 1.31(2) . ?
O13 C49 1.27(2) . ?
O13 U3'A 2.44(3) . ?
O14 C49 1.32(3) . ?
O15 C36 1.21(2) . ?
O16 C36 1.30(2) . ?
O16 U3'A 2.12(3) 3_545 ?
O17 U3'A 1.81(3) . ?
O18 U3'A 1.60(3) . ?
O19 U3'A 2.18(2) . ?
O29 C28 1.33(3) . ?
O30 C28 1.26(3) . ?
O31 C27 1.15(2) . ?
O32 C27 1.29(2) . ?
O33 C26 1.17(2) . ?
O33 U3'A 2.50(2) 3_545 ?
O34 C26 1.31(2) . ?
O34 U3'A 2.59(4) 3_545 ?
O35 C35 1.17(3) . ?
O36 C35 1.28(3) . ?
O37 C21 1.30(2) . ?
O38 C21 1.23(2) . ?
O39 C7 1.24(2) . ?
O40 C7 1.24(2) . ?
O41 H41 0.8200 . ?
O41 C6 1.26(2) . ?
O42 C6 1.22(3) . ?
O43 C12 1.25(2) . ?
O44 C12 1.25(2) . ?
C2 C22 1.41(2) . ?
C2 C25 1.34(2) . ?
C2 C26 1.51(2) . ?
C3 H3 0.9300 . ?
C3 C10 1.38(2) . ?
C3 C5 1.38(2) . ?
C6 C5 1.51(3) . ?
C4 C8 1.38(2) . ?
C4 C9 1.42(2) . ?
C7 C10 1.48(2) . ?
C8 H8 0.9300 . ?
C8 C5 1.38(2) . ?
C9 H9 0.9300 . ?
C9 C10 1.42(2) . ?
C11 C24 1.39(2) . ?
C11 C25 1.42(2) . ?
C11 C27 1.48(2) . ?
C12 C14 1.52(2) . ?
C13 C39 1.42(3) . ?
C14 C16 1.43(2) . ?
C14 C20 1.36(2) . ?
C15 H15 0.9300 . ?
C15 C37 1.45(2) . ?
C15 C41 1.36(2) . ?
C16 H16 0.9300 . ?
C16 C17 1.36(2) . ?
C17 C18 1.35(2) . ?
C18 H18 0.9300 . ?
C18 C19 1.46(2) . ?
C19 C20 1.30(2) . ?
C19 C21 1.53(2) . ?
C20 H20 0.9300 . ?
C22 H22 0.9300 . ?
C22 C23 1.41(2) . ?
C23 C24 1.34(2) . ?
C24 H24 0.9300 . ?
C25 H25 0.9300 . ?
C26 U3'A 2.90(3) 3_545 ?
C28 C29 1.46(3) . ?
C28 O29A 1.12(5) . ?
C28 O30A 1.36(3) . ?
C29 C30 1.40(2) . ?
C29 C34 1.35(3) . ?
C30 H30 0.9300 . ?
C30 C31 1.46(2) . ?
C31 C32 1.41(2) . ?
C32 H32 0.9300 . ?
C32 C33 1.40(3) . ?
C33 C34 1.41(3) . ?
C33 C35 1.50(3) . ?
C34 H34 0.9300 . ?
C36 C37 1.48(2) . ?
C37 C38 1.46(2) . ?
C38 H38 0.9300 . ?
C38 C39 1.40(2) . ?
C39 C40 1.43(2) . ?
C40 H40 0.9300 . ?
C40 C41 1.38(2) . ?
C42 H42 0.9300 . ?
C42 C43 1.40(2) . ?
C42 C47 1.38(2) . ?
C43 C44 1.42(2) . ?
C44 H44 0.9300 . ?
C44 C45 1.37(2) . ?
C45 C46 1.46(2) . ?
C45 C49 1.41(3) . ?
C46 H46 0.9300 . ?
C46 C47 1.36(2) . ?
C47 C48 1.54(2) . ?

loop_
_geom_torsion_atom_site_label_1
_geom_torsion_atom_site_label_2
_geom_torsion_atom_site_label_3
_geom_torsion_atom_site_label_4
_geom_torsion
_geom_torsion_site_symmetry_1
_geom_torsion_site_symmetry_2
_geom_torsion_site_symmetry_3
_geom_torsion_site_symmetry_4
_geom_torsion_publ_flag
U2' O14 C49 O13 52(2) . . . . ?
U2' O14 C49 C45 -123.3(18) . . . . ?
U1 O29 C28 O30 20(5) 2_545 . . . ?
U1 O29 C28 C29 173(2) 2_545 . . . ?
U2 O14 C49 O13 53(3) . . . . ?
U2 O14 C49 C45 -122.7(18) . . . . ?
U3' O13 C49 O14 35(3) . . . . ?
U3' O13 C49 C45 -149.3(16) . . . . ?
U3' O16 C36 O15 -38(10) 3_545 . . . ?
U3' O16 C36 C37 139(7) 3_545 . . . ?
U3' O33 C26 O34 -2(2) 3_545 . . . ?
U3' O33 C26 C2 -179.1(19) 3_545 . . . ?
U3' O34 C26 O33 2(3) 3_545 . . . ?
U3' O34 C26 C2 179.3(17) 3_545 . . . ?
U4 O9 C13 O10 -8(2) . . . . ?
U4 O9 C13 C39 -178(2) . . . . ?
U4 O10 C13 O9 8(3) . . . . ?
U4 O10 C13 C39 178(2) . . . . ?
U4 O31 C27 O32 29(8) . . . . ?
U4 O31 C27 C11 -175(5) . . . . ?
U4 O40 C7 O39 14(5) 3_545 . . . ?
U4 O40 C7 C10 -167(2) 3_545 . . . ?
U5 O39 C7 O40 -18(3) . . . . ?
U5 O39 C7 C10 162.3(13) . . . . ?
U6 O30 C28 O29 -21(7) . . . . ?
U6 O30 C28 C29 -177(4) . . . . ?
U6 O37 C21 O38 -6.5(19) 7_566 . . . ?
U6 O37 C21 C19 174.6(14) 7_566 . . . ?
U6 O38 C21 O37 6.5(19) 7_566 . . . ?
U6 O38 C21 C19 -174.7(16) 7_566 . . . ?
U6 O44 C12 O43 70(3) 3 . . . ?
U6 O44 C12 C14 -117(2) 3 . . . ?
Si0A C43 C44 C45 176.6(14) . . . . ?
Si1 C4 C8 C5 -177.4(14) . . . . ?
Si1 C4 C9 C10 177.6(13) . . . . ?
Si1 C17 C18 C19 -173.6(12) . . . . ?
Si1 C23 C24 C11 177.8(14) . . . . ?
Si1 C31 C32 C33 174.0(14) . . . . ?
O9 C13 C39 C38 -27(4) . . . . ?
O9 C13 C39 C40 179(2) . . . . ?
O10 C13 C39 C38 163(2) . . . . ?
O10 C13 C39 C40 9(4) . . . . ?
O15 C36 C37 C15 -10(3) . . . . ?
O15 C36 C37 C38 177(2) . . . . ?
O16 C36 C37 C15 173.5(19) . . . . ?
O16 C36 C37 C38 0(3) . . . . ?
O29 C28 C29 C30 30(3) . . . . ?
O29 C28 C29 C34 -148(3) . . . . ?
O30 C28 C29 C30 -175(2) . . . . ?
O30 C28 C29 C34 7(3) . . . . ?
O39 C7 C10 C3 -158.7(19) . . . . ?
O39 C7 C10 C9 24(3) . . . . ?
O40 C7 C10 C3 22(3) . . . . ?
O40 C7 C10 C9 -155.6(19) . . . . ?
O41 C6 C5 C3 -14(4) . . . . ?
O41 C6 C5 C8 169(2) . . . . ?
O42 C6 C5 C3 175(3) . . . . ?
O42 C6 C5 C8 -3(4) . . . . ?
O43 C12 C14 C16 9(3) . . . . ?
O43 C12 C14 C20 -170.6(19) . . . . ?
O44 C12 C14 C16 -164.1(18) . . . . ?
O44 C12 C14 C20 16(3) . . . . ?
C2 C22 C23 Si1 -174.3(14) . . . . ?
C2 C22 C23 C24 2(3) . . . . ?
C4 Si1 C23 C22 -35.9(16) . . . . ?
C4 Si1 C23 C24 147.7(13) . . . . ?
C4 Si1 C31 C30 -58.0(15) . . . . ?
C4 Si1 C31 C32 117.9(15) . . . . ?
C4 C8 C5 C3 -2(3) . . . . ?
C4 C8 C5 C6 176(2) . . . . ?
C4 C9 C10 C3 2(3) . . . . ?
C4 C9 C10 C7 179.7(16) . . . . ?
C8 C4 C9 C10 4(3) . . . . ?
C9 C4 C8 C5 -4(3) . . . . ?
C10 C3 C5 C6 -170(2) . . . . ?
C10 C3 C5 C8 8(3) . . . . ?
C12 C14 C16 C17 -172.3(17) . . . . ?
C12 C14 C20 C19 174.3(18) . . . . ?
C13 C39 C40 C41 165.0(19) . . . . ?
C14 C16 C17 Si1 173.6(13) . . . . ?
C14 C16 C17 C18 -11(3) . . . . ?
C15 C37 C38 C39 9(3) . . . . ?
C16 C14 C20 C19 -6(3) . . . . ?
C16 C17 C18 C19 11(3) . . . . ?
C5 C3 C10 C7 174.4(17) . . . . ?
C5 C3 C10 C9 -8(3) . . . . ?
C17 Si1 C4 C8 -130.0(15) . . . . ?
C17 Si1 C4 C9 56.2(15) . . . . ?
C17 Si1 C23 C22 81.6(15) . . . . ?
C17 Si1 C23 C24 -94.8(14) . . . . ?
C17 Si1 C31 C30 179.7(13) . . . . ?
C17 Si1 C31 C32 -4.3(18) . . . . ?
C17 C18 C19 C20 -9(3) . . . . ?
C17 C18 C19 C21 179.2(16) . . . . ?
C18 C19 C20 C14 6(3) . . . . ?
C18 C19 C21 O37 -171.9(16) . . . . ?
C18 C19 C21 O38 9(3) . . . . ?
C20 C14 C16 C17 8(3) . . . . ?
C20 C19 C21 O37 16(3) . . . . ?
C20 C19 C21 O38 -163(2) . . . . ?
C21 C19 C20 C14 177.5(18) . . . . ?
C22 C2 C25 C11 6(3) . . . . ?
C22 C2 C26 O33 180(2) . . . . ?
C22 C2 C26 O34 3(3) . . . . ?
C22 C23 C24 C11 1(3) . . . . ?
C23 Si1 C4 C8 -11.7(17) . . . . ?
C23 Si1 C4 C9 174.6(12) . . . . ?
C23 Si1 C31 C30 62.1(15) . . . . ?
C23 Si1 C31 C32 -121.9(16) . . . . ?
C24 C11 C25 C2 -3(3) . . . . ?
C24 C11 C27 O31 172(2) . . . . ?
C24 C11 C27 O32 -31(3) . . . . ?
C25 C2 C22 C23 -6(3) . . . . ?
C25 C2 C26 O33 11(3) . . . . ?
C25 C2 C26 O34 -166(2) . . . . ?
C25 C11 C24 C23 -1(3) . . . . ?
C25 C11 C27 O31 1(3) . . . . ?
C25 C11 C27 O32 157.8(19) . . . . ?
C26 C2 C22 C23 -175.0(18) . . . . ?
C26 C2 C25 C11 174.9(18) . . . . ?
C27 C11 C24 C23 -171.5(18) . . . . ?
C27 C11 C25 C2 168.4(17) . . . . ?
C28 C29 C30 C31 176.4(18) . . . . ?
C28 C29 C34 C33 174.6(18) . . . . ?
C29 C28 O29A U1' 160(3) . . . 2_545 ?
C29 C28 O30A U6 -116(3) . . . . ?
C29 C30 C31 Si1 -171.6(15) . . . . ?
C29 C30 C31 C32 12(3) . . . . ?
C30 C29 C34 C33 -3(3) . . . . ?
C30 C31 C32 C33 -10(2) . . . . ?
C31 Si1 C4 C8 103.0(16) . . . . ?
C31 Si1 C4 C9 -70.8(14) . . . . ?
C31 Si1 C23 C22 -155.8(14) . . . . ?
C31 Si1 C23 C24 27.8(15) . . . . ?
C31 C32 C33 C34 2(3) . . . . ?
C31 C32 C33 C35 -179(2) . . . . ?
C32 C33 C34 C29 5(3) . . . . ?
C32 C33 C35 O35 -172(3) . . . . ?
C32 C33 C35 O36 0(4) . . . . ?
C34 C29 C30 C31 -6(3) . . . . ?
C34 C33 C35 O35 7(4) . . . . ?
C34 C33 C35 O36 180(2) . . . . ?
C35 C33 C34 C29 -174(2) . . . . ?
C36 C37 C38 C39 -177(2) . . . . ?
C37 C15 C41 Si0A -172.9(13) . . . . ?
C37 C15 C41 C40 7(3) . . . . ?
C37 C38 C39 C13 -165(2) . . . . ?
C37 C38 C39 C40 -10(3) . . . . ?
C38 C39 C40 C41 10(3) . . . . ?
C39 C40 C41 Si0A 171.5(15) . . . . ?
C39 C40 C41 C15 -9(3) . . . . ?
C41 Si0A C41 C15 99.1(14) 2 . . . ?
C41 Si0A C41 C40 -80.9(13) 2 . . . ?
C41 Si0A C43 C42 125.3(15) 2 . . . ?
C41 Si0A C43 C42 6.9(18) . . . . ?
C41 Si0A C43 C44 -172.8(12) . . . . ?
C41 Si0A C43 C44 -54.3(15) 2 . . . ?
C41 C15 C37 C36 178.9(18) . . . . ?
C41 C15 C37 C38 -8(3) . . . . ?
C42 C43 C44 C45 -3(3) . . . . ?
C42 C47 C48 O11 3(3) . . . . ?
C42 C47 C48 O12 -176.5(18) . . . . ?
C43 Si0A C41 C15 -141.8(13) . . . . ?
C43 Si0A C41 C15 -22.2(15) 2 . . . ?
C43 Si0A C41 C40 38.2(15) . . . . ?
C43 Si0A C41 C40 157.7(13) 2 . . . ?
C43 Si0A C43 C42 -112.8(17) 2 . . . ?
C43 Si0A C43 C44 67.5(12) 2 . . . ?
C43 C42 C47 C46 -1(3) . . . . ?
C43 C42 C47 C48 -174.3(17) . . . . ?
C43 C44 C45 C46 2(3) . . . . ?
C43 C44 C45 C49 175.2(18) . . . . ?
C44 C45 C46 C47 0(3) . . . . ?
C44 C45 C49 O13 -168.0(19) . . . . ?
C44 C45 C49 O14 8(3) . . . . ?
C45 C46 C47 C42 0(3) . . . . ?
C45 C46 C47 C48 172.8(17) . . . . ?
C46 C45 C49 O13 6(3) . . . . ?
C46 C45 C49 O14 -178.6(18) . . . . ?
C46 C47 C48 O11 -171(2) . . . . ?
C46 C47 C48 O12 10(3) . . . . ?
C47 C42 C43 Si0A -176.6(14) . . . . ?
C47 C42 C43 C44 3(3) . . . . ?
C49 C45 C46 C47 -173.9(18) . . . . ?
O29A C28 C29 C30 5(4) . . . . ?
O29A C28 C29 C34 -173(3) . . . . ?
O29A C28 O30A U6 92(4) . . . . ?
O30A C28 C29 C30 -143(3) . . . . ?
O30A C28 C29 C34 39(3) . . . . ?
O30A C28 O29A U1' -48(5) . . . 2_545 ?
U3'A O13 C49 O14 26(3) . . . . ?
U3'A O13 C49 C45 -157.9(19) . . . . ?
U3'A O16 C36 O15 -12(11) 3_545 . . . ?
U3'A O16 C36 C37 166(8) 3_545 . . . ?
U3'A O33 C26 O34 -6(3) 3_545 . . . ?
U3'A O33 C26 C2 177(2) 3_545 . . . ?
U3'A O34 C26 O33 6(3) 3_545 . . . ?
U3'A O34 C26 C2 -176.9(19) 3_545 . . . ?

loop_
_platon_squeeze_void_nr
_platon_squeeze_void_average_x
_platon_squeeze_void_average_y
_platon_squeeze_void_average_z
_platon_squeeze_void_volume
_platon_squeeze_void_count_electrons
_platon_squeeze_void_content
1 -0.182 0.250 -0.068 8082 3052 ' '
2 0.176 0.750 0.074 8075 3051 ' '
